data_4076634
loop_
_publ_author_name
'Hong, Fung-E'
Chang,
'Chang, Ruei-E'
'Chen, Shu-Chun'
'Ko, Bao-Tsan'

_publ_section_title
;
 Bis(diphenylphosphino)acetylene as Bifunctional Ligand in Dicobalt
 Carbonyl Complexes
;
_journal_issue 5
_journal_name_full Organometallics
_journal_page_first 961
_journal_paper_doi 10.1021/om0106783
_journal_volume 21
_journal_year 2002
_chemical_formula_sum 'C55 H42 Co2 O6 P4'
_chemical_formula_weight 1040.63
_chemical_name_systematic
; 
 ? 
;
_space_group_IT_number 2
_symmetry_cell_setting triclinic
_symmetry_space_group_name_Hall '-P 1'
_symmetry_space_group_name_H-M 'P -1'
_atom_sites_solution_hydrogens geom
_atom_sites_solution_primary direct
_atom_sites_solution_secondary difmap
_audit_creation_method SHELXL-97
_cell_angle_alpha 89.4280(10)
_cell_angle_beta 73.5230(10)
_cell_angle_gamma 66.4200(10)
_cell_formula_units_Z 2
_cell_length_a 12.2123(8)
_cell_length_b 14.3194(9)
_cell_length_c 15.9432(10)
_cell_measurement_temperature 293(2)
_cell_volume 2433.3(3)
_computing_cell_refinement 'Bruker SMART'
_computing_data_collection 'Bruker SMART'
_computing_data_reduction 'Bruker SHELXTL'
_computing_molecular_graphics 'Bruker SHELXTL'
_computing_publication_material 'Bruker SHELXTL'
_computing_structure_refinement 'SHELXL-97 (Sheldrick, 1997)'
_computing_structure_solution 'SHELXS-97 (Sheldrick, 1990)'
_diffrn_ambient_temperature 293(2)
_diffrn_measured_fraction_theta_full 0.982
_diffrn_measured_fraction_theta_max 0.982
_diffrn_measurement_device_type 'CCD area detector'
_diffrn_measurement_method 'phi and omega scans'
_diffrn_radiation_monochromator graphite
_diffrn_radiation_source 'fine-focus sealed tube'
_diffrn_radiation_type MoK\a
_diffrn_radiation_wavelength 0.71073
_diffrn_reflns_av_R_equivalents 0.0212
_diffrn_reflns_av_sigmaI/netI 0.0350
_diffrn_reflns_limit_h_max 15
_diffrn_reflns_limit_h_min -14
_diffrn_reflns_limit_k_max 17
_diffrn_reflns_limit_k_min -17
_diffrn_reflns_limit_l_max 19
_diffrn_reflns_limit_l_min -19
_diffrn_reflns_number 13806
_diffrn_reflns_theta_full 26.02
_diffrn_reflns_theta_max 26.02
_diffrn_reflns_theta_min 1.94
_exptl_absorpt_coefficient_mu 0.864
_exptl_absorpt_correction_type none
_exptl_crystal_density_diffrn 1.420
_exptl_crystal_density_method 'not measured'
_exptl_crystal_F_000 1068
_refine_diff_density_max 0.757
_refine_diff_density_min -0.465
_refine_diff_density_rms 0.071
_refine_ls_extinction_method none
_refine_ls_goodness_of_fit_ref 0.898
_refine_ls_hydrogen_treatment mixed
_refine_ls_matrix_type full
_refine_ls_number_parameters 612
_refine_ls_number_reflns 9407
_refine_ls_number_restraints 0
_refine_ls_restrained_S_all 0.898
_refine_ls_R_factor_all 0.0562
_refine_ls_R_factor_gt 0.0420
_refine_ls_shift/su_max 0.001
_refine_ls_shift/su_mean 0.000
_refine_ls_structure_factor_coef Fsqd
_refine_ls_weighting_details 'calc w=1/[\s^2^(Fo^2^)+(0.1000P)^2^+0.0000P] where P=(Fo^2^+2Fc^2^)/3'
_refine_ls_weighting_scheme calc
_refine_ls_wR_factor_gt 0.1151
_refine_ls_wR_factor_ref 0.1273
_reflns_number_gt 7344
_reflns_number_total 9407
_reflns_threshold_expression >2sigma(I)
_cod_data_source_file om0106783.cif
_cod_data_source_block hong61m
_cod_depositor_comments
;
The following automatic conversions were performed:

'_symmetry_cell_setting' value 'Triclinic' changed to 'triclinic'
according to /home/saulius/struct/CIF-dictionaries/cif_core.dic
dictionary named 'cif_core.dic' version 2.4.1 from 2010-06-29.

Automatic conversion script
Id: cif_fix_values 1715 2011-07-08 13:25:40Z adriana 
;
_cod_original_sg_symbol_H-M P-1
_cod_database_code 4076634

loop_
_symmetry_equiv_pos_as_xyz
'x, y, z'
'-x, -y, -z'

loop_
_atom_site_label
_atom_site_type_symbol
_atom_site_fract_x
_atom_site_fract_y
_atom_site_fract_z
_atom_site_U_iso_or_equiv
_atom_site_adp_type
_atom_site_occupancy
_atom_site_symmetry_multiplicity
_atom_site_calc_flag
_atom_site_refinement_flags
Co2 Co 0.66296(3) 0.67471(3) 0.17136(2) 0.03311(11) Uani 1 1 d .
Co1 Co 0.58529(3) 0.61490(2) 0.31390(2) 0.03149(11) Uani 1 1 d .
P4 P 0.83604(6) 0.67100(5) 0.19658(4) 0.03351(16) Uani 1 1 d .
P3 P 0.72840(6) 0.61958(5) 0.37400(4) 0.03043(15) Uani 1 1 d .
P2 P 0.39758(7) 0.65106(5) 0.18920(5) 0.03674(17) Uani 1 1 d .
P1 P 0.46171(7) 0.88007(5) 0.33174(5) 0.03528(16) Uani 1 1 d .
O3 O 0.6548(3) 0.8252(2) 0.04598(17) 0.0718(7) Uani 1 1 d .
O4 O 0.7388(3) 0.49267(19) 0.04801(17) 0.0687(7) Uani 1 1 d .
O2 O 0.4092(2) 0.6116(2) 0.48045(17) 0.0684(7) Uani 1 1 d .
O1 O 0.6685(3) 0.40221(17) 0.2401(2) 0.0800(9) Uani 1 1 d .
O6 O 0.4475(2) 0.53783(15) 0.17185(15) 0.0506(5) Uani 1 1 d .
O5 O 0.56146(19) 0.91007(14) 0.34107(14) 0.0452(5) Uani 1 1 d .
C2 C 0.4931(2) 0.68936(19) 0.23411(17) 0.0328(5) Uani 1 1 d .
C1 C 0.5211(2) 0.75375(18) 0.27759(16) 0.0314(5) Uani 1 1 d .
C43 C 0.8887(3) 0.7697(2) 0.15133(19) 0.0449(7) Uani 1 1 d .
C48 C 0.8212(4) 0.8705(3) 0.1878(2) 0.0614(9) Uani 1 1 d .
H48A H 0.7486 0.8876 0.2350 0.074 Uiso 1 1 calc R
C47 C 0.8581(5) 0.9475(3) 0.1564(3) 0.0915(15) Uani 1 1 d .
H47A H 0.8105 1.0153 0.1815 0.110 Uiso 1 1 calc R
C46 C 0.9671(6) 0.9213(5) 0.0871(4) 0.1106(19) Uani 1 1 d .
H46A H 0.9959 0.9711 0.0673 0.133 Uiso 1 1 calc R
C45 C 1.0325(5) 0.8230(5) 0.0477(4) 0.1112(19) Uani 1 1 d .
H45A H 1.1033 0.8070 -0.0008 0.133 Uiso 1 1 calc R
C44 C 0.9947(4) 0.7453(3) 0.0792(3) 0.0764(12) Uani 1 1 d .
H44A H 1.0403 0.6782 0.0520 0.092 Uiso 1 1 calc R
C49 C 0.9836(3) 0.5555(2) 0.16743(17) 0.0390(6) Uani 1 1 d .
C54 C 0.9940(3) 0.4651(2) 0.1292(2) 0.0558(8) Uani 1 1 d .
H54A H 0.9253 0.4627 0.1167 0.067 Uiso 1 1 calc R
C53 C 1.1061(3) 0.3776(3) 0.1093(3) 0.0710(11) Uani 1 1 d .
H53A H 1.1124 0.3170 0.0834 0.085 Uiso 1 1 calc R
C52 C 1.2077(3) 0.3811(3) 0.1282(2) 0.0613(9) Uani 1 1 d .
H52A H 1.2823 0.3223 0.1154 0.074 Uiso 1 1 calc R
C51 C 1.2004(3) 0.4701(3) 0.1656(2) 0.0585(9) Uani 1 1 d .
H51A H 1.2698 0.4725 0.1770 0.070 Uiso 1 1 calc R
C50 C 1.0877(3) 0.5563(3) 0.1861(2) 0.0519(8) Uani 1 1 d .
H50A H 1.0815 0.6163 0.2131 0.062 Uiso 1 1 calc R
C37 C 0.8611(3) 0.4988(2) 0.37404(17) 0.0359(6) Uani 1 1 d .
C42 C 0.8613(4) 0.4052(2) 0.3560(3) 0.0599(9) Uani 1 1 d .
H42A H 0.7900 0.4021 0.3484 0.072 Uiso 1 1 calc R
C41 C 0.9666(4) 0.3152(3) 0.3489(3) 0.0771(12) Uani 1 1 d .
H41A H 0.9658 0.2528 0.3343 0.093 Uiso 1 1 calc R
C40 C 1.0701(3) 0.3161(3) 0.3626(2) 0.0661(10) Uani 1 1 d .
H40A H 1.1407 0.2553 0.3565 0.079 Uiso 1 1 calc R
C39 C 1.0692(3) 0.4075(3) 0.3855(3) 0.0730(11) Uani 1 1 d .
H39A H 1.1388 0.4091 0.3972 0.088 Uiso 1 1 calc R
C38 C 0.9652(3) 0.4987(3) 0.3917(3) 0.0632(10) Uani 1 1 d .
H38A H 0.9660 0.5606 0.4080 0.076 Uiso 1 1 calc R
C31 C 0.6722(2) 0.6745(2) 0.48948(17) 0.0351(6) Uani 1 1 d .
C32 C 0.6386(3) 0.6163(2) 0.55398(19) 0.0460(7) Uani 1 1 d .
H32A H 0.6466 0.5511 0.5379 0.055 Uiso 1 1 calc R
C33 C 0.5931(3) 0.6556(3) 0.6426(2) 0.0588(9) Uani 1 1 d .
H33A H 0.5713 0.6163 0.6855 0.071 Uiso 1 1 calc R
C34 C 0.5802(4) 0.7522(3) 0.6669(2) 0.0641(9) Uani 1 1 d .
H34A H 0.5497 0.7781 0.7261 0.077 Uiso 1 1 calc R
C35 C 0.6123(4) 0.8100(3) 0.6041(2) 0.0626(9) Uani 1 1 d .
H35A H 0.6031 0.8755 0.6207 0.075 Uiso 1 1 calc R
C36 C 0.6588(3) 0.7715(2) 0.5153(2) 0.0482(7) Uani 1 1 d .
H36A H 0.6811 0.8113 0.4730 0.058 Uiso 1 1 calc R
C3 C 0.3539(3) 0.8881(2) 0.43782(19) 0.0410(6) Uani 1 1 d .
C8 C 0.3638(3) 0.9345(2) 0.5103(2) 0.0529(8) Uani 1 1 d .
H8A H 0.4234 0.9615 0.5020 0.063 Uiso 1 1 calc R
C7 C 0.2878(4) 0.9406(3) 0.5928(2) 0.0719(11) Uani 1 1 d .
H7A H 0.2968 0.9704 0.6405 0.086 Uiso 1 1 calc R
C6 C 0.1978(4) 0.9032(3) 0.6061(3) 0.0833(13) Uani 1 1 d .
H6B H 0.1450 0.9089 0.6627 0.100 Uiso 1 1 calc R
C5 C 0.1854(4) 0.8574(3) 0.5363(3) 0.0788(12) Uani 1 1 d .
H5B H 0.1249 0.8314 0.5457 0.095 Uiso 1 1 calc R
C4 C 0.2625(3) 0.8501(3) 0.4523(2) 0.0577(9) Uani 1 1 d .
H4A H 0.2534 0.8195 0.4050 0.069 Uiso 1 1 calc R
C9 C 0.3710(3) 0.9670(2) 0.26865(19) 0.0417(6) Uani 1 1 d .
C14 C 0.2439(3) 0.9940(2) 0.2827(2) 0.0549(8) Uani 1 1 d .
H14A H 0.1999 0.9695 0.3284 0.066 Uiso 1 1 calc R
C13 C 0.1825(4) 1.0571(3) 0.2290(3) 0.0703(11) Uani 1 1 d .
H13A H 0.0975 1.0747 0.2388 0.084 Uiso 1 1 calc R
C12 C 0.2459(5) 1.0937(3) 0.1616(3) 0.0773(12) Uani 1 1 d .
H12A H 0.2045 1.1345 0.1249 0.093 Uiso 1 1 calc R
C11 C 0.3708(5) 1.0704(3) 0.1482(3) 0.0759(12) Uani 1 1 d .
H11A H 0.4131 1.0972 0.1035 0.091 Uiso 1 1 calc R
C10 C 0.4339(3) 1.0066(2) 0.2015(2) 0.0551(8) Uani 1 1 d .
H10A H 0.5185 0.9905 0.1921 0.066 Uiso 1 1 calc R
C15 C 0.2434(3) 0.7020(2) 0.2694(2) 0.0413(6) Uani 1 1 d .
C16 C 0.2261(3) 0.6460(3) 0.3399(2) 0.0525(8) Uani 1 1 d .
H16A H 0.2913 0.5843 0.3418 0.063 Uiso 1 1 calc R
C17 C 0.1138(4) 0.6803(3) 0.4074(2) 0.0667(10) Uani 1 1 d .
H17A H 0.1041 0.6428 0.4548 0.080 Uiso 1 1 calc R
C18 C 0.0176(4) 0.7696(4) 0.4038(3) 0.0775(12) Uani 1 1 d .
H18A H -0.0576 0.7935 0.4494 0.093 Uiso 1 1 calc R
C19 C 0.0301(3) 0.8247(3) 0.3337(3) 0.0717(11) Uani 1 1 d .
H19A H -0.0372 0.8846 0.3315 0.086 Uiso 1 1 calc R
C20 C 0.1435(3) 0.7917(3) 0.2655(2) 0.0547(8) Uani 1 1 d .
H20A H 0.1518 0.8293 0.2180 0.066 Uiso 1 1 calc R
C21 C 0.3871(3) 0.7122(2) 0.09018(19) 0.0406(6) Uani 1 1 d .
C22 C 0.3673(3) 0.8138(2) 0.0839(2) 0.0514(8) Uani 1 1 d .
H22A H 0.3586 0.8544 0.1326 0.062 Uiso 1 1 calc R
C23 C 0.3601(4) 0.8555(3) 0.0061(2) 0.0612(9) Uani 1 1 d .
H23A H 0.3438 0.9245 0.0029 0.073 Uiso 1 1 calc R
C24 C 0.3775(4) 0.7938(3) -0.0672(2) 0.0661(10) Uani 1 1 d .
H24A H 0.3738 0.8213 -0.1199 0.079 Uiso 1 1 calc R
C25 C 0.4000(4) 0.6929(3) -0.0622(2) 0.0683(10) Uani 1 1 d .
H25A H 0.4134 0.6515 -0.1120 0.082 Uiso 1 1 calc R
C26 C 0.4031(3) 0.6518(3) 0.0161(2) 0.0560(8) Uani 1 1 d .
H26A H 0.4159 0.5835 0.0194 0.067 Uiso 1 1 calc R
C29 C 0.6556(3) 0.7673(2) 0.0951(2) 0.0464(7) Uani 1 1 d .
C30 C 0.7117(3) 0.5622(2) 0.09569(19) 0.0442(7) Uani 1 1 d .
C28 C 0.4753(3) 0.6157(2) 0.4149(2) 0.0430(7) Uani 1 1 d .
C27 C 0.6370(3) 0.4843(2) 0.2693(2) 0.0491(7) Uani 1 1 d .
C55 C 0.8024(3) 0.7000(2) 0.31491(17) 0.0341(6) Uani 1 1 d .
H55B H 0.886(3) 0.691(2) 0.3277(18) 0.033(7) Uiso 1 1 d .
H55A H 0.737(3) 0.768(2) 0.3274(19) 0.044(8) Uiso 1 1 d .

loop_
_atom_site_aniso_label
_atom_site_aniso_U_11
_atom_site_aniso_U_22
_atom_site_aniso_U_33
_atom_site_aniso_U_23
_atom_site_aniso_U_13
_atom_site_aniso_U_12
Co2 0.0305(2) 0.0349(2) 0.0333(2) -0.00126(14) -0.01254(15) -0.01096(16)
Co1 0.0312(2) 0.02891(19) 0.0390(2) 0.00180(14) -0.01634(15) -0.01308(15)
P4 0.0298(3) 0.0369(4) 0.0339(3) 0.0013(3) -0.0096(3) -0.0139(3)
P3 0.0293(3) 0.0315(3) 0.0337(3) 0.0009(3) -0.0130(3) -0.0133(3)
P2 0.0331(4) 0.0327(4) 0.0484(4) -0.0004(3) -0.0211(3) -0.0117(3)
P1 0.0354(4) 0.0283(3) 0.0416(4) -0.0021(3) -0.0124(3) -0.0122(3)
O3 0.0780(18) 0.0726(17) 0.0555(15) 0.0266(13) -0.0197(13) -0.0228(15)
O4 0.0734(17) 0.0655(16) 0.0630(15) -0.0233(12) -0.0153(13) -0.0276(14)
O2 0.0592(15) 0.0903(19) 0.0645(16) 0.0252(14) -0.0158(13) -0.0421(15)
O1 0.108(2) 0.0337(12) 0.110(2) -0.0055(12) -0.0726(19) -0.0145(13)
O6 0.0501(13) 0.0362(11) 0.0737(15) -0.0010(10) -0.0331(11) -0.0161(10)
O5 0.0430(12) 0.0397(11) 0.0554(12) -0.0049(9) -0.0149(9) -0.0195(9)
C2 0.0294(13) 0.0313(13) 0.0379(14) 0.0017(10) -0.0133(11) -0.0108(11)
C1 0.0294(13) 0.0284(12) 0.0359(13) -0.0004(10) -0.0115(10) -0.0102(11)
C43 0.0458(17) 0.0541(18) 0.0412(15) 0.0114(13) -0.0151(13) -0.0260(15)
C48 0.076(3) 0.052(2) 0.058(2) 0.0141(16) -0.0136(18) -0.0333(19)
C47 0.137(5) 0.070(3) 0.082(3) 0.026(2) -0.028(3) -0.061(3)
C46 0.140(5) 0.116(4) 0.110(4) 0.058(4) -0.034(4) -0.092(4)
C45 0.098(4) 0.124(5) 0.099(4) 0.041(3) 0.011(3) -0.061(4)
C44 0.061(2) 0.081(3) 0.069(3) 0.023(2) 0.0031(19) -0.027(2)
C49 0.0329(14) 0.0413(15) 0.0354(14) 0.0014(11) -0.0065(11) -0.0107(12)
C54 0.0356(16) 0.0490(18) 0.075(2) -0.0085(16) -0.0135(15) -0.0117(14)
C53 0.051(2) 0.049(2) 0.100(3) -0.0129(19) -0.017(2) -0.0108(17)
C52 0.0371(18) 0.058(2) 0.067(2) -0.0006(17) -0.0119(16) -0.0009(16)
C51 0.0361(17) 0.072(2) 0.060(2) -0.0034(17) -0.0192(15) -0.0114(16)
C50 0.0400(17) 0.0563(19) 0.0557(19) -0.0089(15) -0.0188(14) -0.0131(15)
C37 0.0339(14) 0.0376(14) 0.0353(13) 0.0029(11) -0.0130(11) -0.0124(12)
C42 0.062(2) 0.0403(17) 0.084(3) 0.0053(16) -0.044(2) -0.0125(16)
C41 0.087(3) 0.0393(19) 0.095(3) -0.0026(18) -0.052(3) -0.0002(19)
C40 0.046(2) 0.061(2) 0.066(2) 0.0087(18) -0.0183(17) 0.0035(17)
C39 0.042(2) 0.079(3) 0.107(3) 0.031(2) -0.041(2) -0.0211(19)
C38 0.051(2) 0.0529(19) 0.105(3) 0.0205(19) -0.049(2) -0.0233(17)
C31 0.0292(13) 0.0404(14) 0.0354(13) -0.0007(11) -0.0128(11) -0.0121(11)
C32 0.0503(18) 0.0542(18) 0.0416(16) 0.0049(13) -0.0130(13) -0.0305(15)
C33 0.057(2) 0.082(2) 0.0395(17) 0.0089(16) -0.0074(15) -0.0359(19)
C34 0.064(2) 0.073(2) 0.0369(17) -0.0116(16) -0.0058(15) -0.0162(19)
C35 0.074(2) 0.0512(19) 0.052(2) -0.0137(15) -0.0142(17) -0.0188(18)
C36 0.058(2) 0.0420(16) 0.0422(16) 0.0008(12) -0.0150(14) -0.0186(15)
C3 0.0389(15) 0.0318(14) 0.0458(16) -0.0035(11) -0.0107(12) -0.0097(12)
C8 0.0474(18) 0.0553(19) 0.0515(18) -0.0123(14) -0.0115(14) -0.0189(15)
C7 0.069(3) 0.086(3) 0.049(2) -0.0225(18) -0.0050(17) -0.029(2)
C6 0.082(3) 0.099(3) 0.053(2) -0.017(2) 0.015(2) -0.044(3)
C5 0.077(3) 0.094(3) 0.069(3) -0.013(2) 0.005(2) -0.056(3)
C4 0.062(2) 0.061(2) 0.0529(19) -0.0102(15) -0.0066(16) -0.0355(18)
C9 0.0471(17) 0.0263(13) 0.0478(16) -0.0035(11) -0.0163(13) -0.0097(12)
C14 0.0481(19) 0.0419(17) 0.068(2) 0.0003(15) -0.0204(16) -0.0104(15)
C13 0.057(2) 0.052(2) 0.090(3) 0.003(2) -0.035(2) -0.0010(18)
C12 0.098(3) 0.046(2) 0.089(3) 0.0195(19) -0.054(3) -0.013(2)
C11 0.102(3) 0.058(2) 0.073(3) 0.0282(19) -0.035(2) -0.033(2)
C10 0.061(2) 0.0466(18) 0.061(2) 0.0094(15) -0.0220(17) -0.0229(16)
C15 0.0377(15) 0.0457(16) 0.0512(17) 0.0024(13) -0.0226(13) -0.0218(13)
C16 0.0520(19) 0.061(2) 0.063(2) 0.0113(16) -0.0282(16) -0.0342(17)
C17 0.068(3) 0.095(3) 0.059(2) 0.009(2) -0.0207(19) -0.055(2)
C18 0.051(2) 0.113(4) 0.072(3) -0.016(2) -0.0035(19) -0.048(3)
C19 0.0386(19) 0.073(3) 0.091(3) -0.014(2) -0.0183(19) -0.0117(18)
C20 0.0415(18) 0.0518(19) 0.070(2) 0.0021(16) -0.0214(16) -0.0156(15)
C21 0.0325(14) 0.0448(15) 0.0444(15) -0.0033(12) -0.0176(12) -0.0118(12)
C22 0.062(2) 0.0496(18) 0.0484(18) 0.0017(14) -0.0246(16) -0.0233(16)
C23 0.069(2) 0.056(2) 0.060(2) 0.0098(16) -0.0238(18) -0.0242(18)
C24 0.068(2) 0.083(3) 0.0439(19) 0.0087(17) -0.0211(17) -0.026(2)
C25 0.074(3) 0.072(2) 0.052(2) -0.0125(17) -0.0295(19) -0.015(2)
C26 0.058(2) 0.0495(18) 0.058(2) -0.0098(15) -0.0280(16) -0.0127(16)
C29 0.0408(17) 0.0519(18) 0.0397(16) 0.0026(14) -0.0124(13) -0.0122(14)
C30 0.0405(16) 0.0490(17) 0.0423(15) -0.0052(13) -0.0147(13) -0.0162(14)
C28 0.0366(15) 0.0464(16) 0.0535(18) 0.0108(13) -0.0188(14) -0.0213(13)
C27 0.058(2) 0.0381(16) 0.0617(19) 0.0072(14) -0.0368(16) -0.0175(14)
C55 0.0335(14) 0.0386(15) 0.0362(14) 0.0036(11) -0.0141(11) -0.0183(12)

loop_
_atom_type_symbol
_atom_type_description
_atom_type_scat_dispersion_real
_atom_type_scat_dispersion_imag
_atom_type_scat_source
C C 0.0033 0.0016 'International Tables Vol C Tables 4.2.6.8 and 6.1.1.4'
H H 0.0000 0.0000 'International Tables Vol C Tables 4.2.6.8 and 6.1.1.4'
O O 0.0106 0.0060 'International Tables Vol C Tables 4.2.6.8 and 6.1.1.4'
P P 0.1023 0.0942 'International Tables Vol C Tables 4.2.6.8 and 6.1.1.4'
Co Co 0.3494 0.9721 'International Tables Vol C Tables 4.2.6.8 and 6.1.1.4'

loop_
_geom_angle_atom_site_label_1
_geom_angle_atom_site_label_2
_geom_angle_atom_site_label_3
_geom_angle
C29 Co2 C30 99.27(14)
C29 Co2 C2 109.41(12)
C30 Co2 C2 98.68(12)
C29 Co2 C1 103.04(12)
C30 Co2 C1 138.06(12)
C2 Co2 C1 40.30(10)
C29 Co2 P4 95.17(10)
C30 Co2 P4 106.87(10)
C2 Co2 P4 141.02(8)
C1 Co2 P4 105.94(7)
C29 Co2 Co1 153.73(10)
C30 Co2 Co1 100.73(10)
C2 Co2 Co1 50.69(7)
C1 Co2 Co1 50.81(7)
P4 Co2 Co1 95.15(2)
C28 Co1 C27 98.58(15)
C28 Co1 C2 108.67(12)
C27 Co1 C2 101.01(12)
C28 Co1 C1 107.19(12)
C27 Co1 C1 138.69(12)
C2 Co1 C1 40.43(10)
C28 Co1 P3 95.71(9)
C27 Co1 P3 107.24(10)
C2 Co1 P3 139.19(8)
C1 Co1 P3 101.79(7)
C28 Co1 Co2 156.97(10)
C27 Co1 Co2 95.68(11)
C2 Co1 Co2 50.50(8)
C1 Co1 Co2 51.40(7)
P3 Co1 Co2 97.22(2)
C55 P4 C49 102.90(13)
C55 P4 C43 102.23(13)
C49 P4 C43 101.96(14)
C55 P4 Co2 108.70(9)
C49 P4 Co2 122.31(9)
C43 P4 Co2 116.28(10)
C55 P3 C31 103.96(12)
C55 P3 C37 104.16(13)
C31 P3 C37 101.52(12)
C55 P3 Co1 109.52(9)
C31 P3 Co1 117.31(9)
C37 P3 Co1 118.66(9)
O6 P2 C2 111.81(12)
O6 P2 C15 110.47(13)
C2 P2 C15 106.29(12)
O6 P2 C21 111.99(13)
C2 P2 C21 107.51(12)
C15 P2 C21 108.54(13)
O5 P1 C1 113.40(12)
O5 P1 C3 110.53(13)
C1 P1 C3 108.21(12)
O5 P1 C9 110.49(13)
C1 P1 C9 107.15(12)
C3 P1 C9 106.79(14)
C1 C2 P2 156.3(2)
C1 C2 Co2 71.13(15)
P2 C2 Co2 125.64(14)
C1 C2 Co1 70.22(15)
P2 C2 Co1 125.71(14)
Co2 C2 Co1 78.81(10)
C2 C1 P1 144.1(2)
C2 C1 Co1 69.35(15)
P1 C1 Co1 134.36(14)
C2 C1 Co2 68.57(15)
P1 C1 Co2 133.85(14)
Co1 C1 Co2 77.79(9)
C48 C43 C44 118.6(3)
C48 C43 P4 120.1(2)
C44 C43 P4 121.3(3)
C43 C48 C47 122.1(4)
C46 C47 C48 118.5(5)
C45 C46 C47 120.3(4)
C46 C45 C44 121.0(4)
C43 C44 C45 119.3(4)
C54 C49 C50 118.2(3)
C54 C49 P4 121.6(2)
C50 C49 P4 120.2(2)
C49 C54 C53 120.8(3)
C52 C53 C54 119.6(3)
C51 C52 C53 120.9(3)
C52 C51 C50 118.8(3)
C51 C50 C49 121.7(3)
C42 C37 C38 117.2(3)
C42 C37 P3 121.7(2)
C38 C37 P3 121.1(2)
C37 C42 C41 120.8(3)
C40 C41 C42 121.5(4)
C41 C40 C39 118.7(3)
C40 C39 C38 120.7(3)
C37 C38 C39 121.0(3)
C36 C31 C32 118.7(3)
C36 C31 P3 123.3(2)
C32 C31 P3 118.0(2)
C31 C32 C33 120.1(3)
C34 C33 C32 120.3(3)
C35 C34 C33 120.0(3)
C34 C35 C36 120.3(3)
C31 C36 C35 120.5(3)
C4 C3 C8 118.2(3)
C4 C3 P1 124.1(2)
C8 C3 P1 117.7(2)
C7 C8 C3 120.9(3)
C8 C7 C6 120.4(3)
C7 C6 C5 120.1(4)
C6 C5 C4 120.1(4)
C5 C4 C3 120.3(3)
C10 C9 C14 118.8(3)
C10 C9 P1 117.4(2)
C14 C9 P1 123.7(2)
C13 C14 C9 120.3(4)
C12 C13 C14 120.5(4)
C13 C12 C11 120.1(4)
C12 C11 C10 119.9(4)
C9 C10 C11 120.3(4)
C20 C15 C16 118.8(3)
C20 C15 P2 124.9(2)
C16 C15 P2 116.3(2)
C17 C16 C15 121.3(3)
C18 C17 C16 119.3(4)
C17 C18 C19 120.9(4)
C18 C19 C20 120.5(4)
C15 C20 C19 119.2(3)
C22 C21 C26 119.0(3)
C22 C21 P2 123.8(2)
C26 C21 P2 117.2(2)
C23 C22 C21 120.7(3)
C22 C23 C24 119.5(3)
C25 C24 C23 120.3(3)
C24 C25 C26 120.4(3)
C25 C26 C21 120.2(3)
O3 C29 Co2 177.9(3)
O4 C30 Co2 177.9(3)
O2 C28 Co1 176.5(3)
O1 C27 Co1 178.8(3)
P4 C55 P3 109.14(13)

loop_
_geom_bond_atom_site_label_1
_geom_bond_atom_site_label_2
_geom_bond_distance
Co2 C29 1.783(3)
Co2 C30 1.808(3)
Co2 C2 1.956(3)
Co2 C1 1.989(3)
Co2 P4 2.2415(8)
Co2 Co1 2.4871(5)
Co1 C28 1.777(3)
Co1 C27 1.797(3)
Co1 C2 1.961(3)
Co1 C1 1.972(2)
Co1 P3 2.2411(7)
P4 C55 1.828(3)
P4 C49 1.832(3)
P4 C43 1.837(3)
P3 C55 1.833(3)
P3 C31 1.833(3)
P3 C37 1.837(3)
P2 O6 1.483(2)
P2 C2 1.780(3)
P2 C15 1.807(3)
P2 C21 1.809(3)
P1 O5 1.488(2)
P1 C1 1.780(2)
P1 C3 1.796(3)
P1 C9 1.814(3)
O3 C29 1.134(4)
O4 C30 1.135(3)
O2 C28 1.142(4)
O1 C27 1.137(4)
C2 C1 1.359(3)
C43 C48 1.376(5)
C43 C44 1.386(5)
C48 C47 1.389(5)
C47 C46 1.381(7)
C46 C45 1.359(8)
C45 C44 1.404(6)
C49 C54 1.379(4)
C49 C50 1.390(4)
C54 C53 1.391(5)
C53 C52 1.375(5)
C52 C51 1.373(5)
C51 C50 1.385(4)
C37 C42 1.373(4)
C37 C38 1.378(4)
C42 C41 1.386(5)
C41 C40 1.347(6)
C40 C39 1.357(5)
C39 C38 1.390(5)
C31 C36 1.385(4)
C31 C32 1.392(4)
C32 C33 1.394(4)
C33 C34 1.375(5)
C34 C35 1.364(5)
C35 C36 1.393(4)
C3 C4 1.390(4)
C3 C8 1.397(4)
C8 C7 1.358(5)
C7 C6 1.369(5)
C6 C5 1.372(6)
C5 C4 1.378(5)
C9 C10 1.388(4)
C9 C14 1.391(4)
C14 C13 1.387(5)
C13 C12 1.367(6)
C12 C11 1.376(6)
C11 C10 1.395(5)
C15 C20 1.389(4)
C15 C16 1.391(4)
C16 C17 1.384(5)
C17 C18 1.362(6)
C18 C19 1.369(6)
C19 C20 1.398(5)
C21 C22 1.382(4)
C21 C26 1.392(4)
C22 C23 1.382(5)
C23 C24 1.386(5)
C24 C25 1.365(5)
C25 C26 1.379(5)
